data_1525213
loop_
_publ_author_name
'Schlenker, J.L.'
'Pluth, J.J.'
'Smith, J.V.'

_publ_section_title
;
 Positions of cations and molecules in zeolites with mordenite-type
 framework. V. Dehydrated Rb-mordenite
;
_journal_name_full 'Materials Research Bulletin'
_journal_page_first 77
_journal_page_last 82
_journal_volume 13
_journal_year 1978
_chemical_formula_sum 'Al8.016 O96 Rb7.48 Si39.984'
_chemical_name_systematic 'Rb8.01 Al8.02 Si39.98 O96'
_space_group_IT_number 63
_symmetry_space_group_name_Hall '-C 2c 2'
_symmetry_space_group_name_H-M 'C m c m'
_cell_angle_alpha 90
_cell_angle_beta 90
_cell_angle_gamma 90
_cell_formula_units_Z 1
_cell_length_a 18.127
_cell_length_b 20.408
_cell_length_c 7.463
_cell_volume 2760.831
_citation_journal_id_ASTM MRBUAC
_cod_data_source_file Schlenker_MRBUAC_1978_246.cif
_cod_data_source_block Al8.016O96Rb7.48Si39.984
_cod_database_code 1525213

loop_
_symmetry_equiv_pos_as_xyz
x,y,z
-x,-y,z+1/2
x,-y,-z
-x,y,-z+1/2
-x,-y,-z
x,y,-z-1/2
-x,y,z
x,-y,z-1/2
x+1/2,y+1/2,z
-x+1/2,-y+1/2,z+1/2
x+1/2,-y+1/2,-z
-x+1/2,y+1/2,-z+1/2
-x+1/2,-y+1/2,-z
x+1/2,y+1/2,-z-1/2
-x+1/2,y+1/2,z
x+1/2,-y+1/2,z-1/2

loop_
_atom_site_label
_atom_site_type_symbol
_atom_site_fract_x
_atom_site_fract_y
_atom_site_fract_z
_atom_site_occupancy
_atom_site_U_iso_or_equiv
Al4 Al+3 0.0853 0.2236 0.25 0.167 0.0
O7 O-2 0.2248 0.5 0.5 1 0.0
Si4 Si+4 0.0853 0.2236 0.25 0.833 0.0
O10 O-2 0 0.1996 0.25 1 0.0
Si1 Si+4 0.1958 0.4272 0.5412 0.833 0.0
Rb1 Rb+1 0 0.445 0.8021 0.456 0.0
Al1 Al+3 0.1958 0.4272 0.5412 0.167 0.0
Si3 Si+4 0.0859 0.3805 0.25 0.833 0.0
O1 O-2 0.1208 0.4122 0.4317 1 0.0
O5 O-2 0.1697 0.191 0.75 1 0.0
O2 O-2 0.1241 0.1927 0.4272 1 0.0
Rb2 Rb+1 0 0.1822 0.75 0.78 0.0
O3 O-2 0.2596 0.3777 0.4943 1 0.0
O4 O-2 0.0901 0.303 0.25 1 0.0
Al3 Al+3 0.0859 0.3805 0.25 0.167 0.0
O6 O-2 0.17 0.4191 0.75 1 0.0
Rb3 Rb+1 0.1502 0.0127 0.75 0.089 0.0
O8 O-2 0.25 0.25 0.5 1 0.0
Al2 Al+3 0.1972 0.1902 0.5434 0.167 0.0
Si2 Si+4 0.1972 0.1902 0.5434 0.833 0.0
O9 O-2 0 0.4036 0.25 1 0.0
